data_7130487
loop_
_publ_author_name
'Wegener, Daniel'
'Hoffmann, Kurt F.'
'P\'erez-Bitri\'an, Alberto'
'Bayindir, Ilayda'
'Hadi, Amiera Nadien'
'Wiesner, Anja'
'Riedel, Sebastian'

_publ_section_title
;
 Air-stable Aryl Derivatives of the Pentafluoroorthotellurate
;
_journal_name_full 'Chemical Communications'
_journal_paper_doi 10.1039/D2CC03936B
_journal_year 2022
_chemical_formula_moiety 'C12 F14 Te'
_chemical_formula_sum 'C12 F14 Te'
_chemical_formula_weight 537.72
_space_group_crystal_system orthorhombic
_space_group_IT_number 61
_space_group_name_Hall '-P 2ac 2ab'
_space_group_name_H-M_alt 'P b c a'
_atom_sites_solution_primary dual
_audit_creation_date 2022-07-06
_audit_creation_method
;
Olex2 1.2
(compiled 2018.05.29 svn.r3508 for OlexSys, GUI svn.r5506)
;
_audit_update_record
;
2022-07-07 deposited with the CCDC.	2022-08-08 downloaded from the CCDC.
;
_cell_angle_alpha 90
_cell_angle_beta 90
_cell_angle_gamma 90
_cell_formula_units_Z 4
_cell_length_a 11.3375(12)
_cell_length_b 8.8938(9)
_cell_length_c 13.7471(13)
_cell_measurement_reflns_used 9690
_cell_measurement_temperature 100(2)
_cell_measurement_theta_max 26.358
_cell_measurement_theta_min 2.33
_cell_volume 1386.2(2)
_computing_cell_refinement 'SAINT V8.38A (?, 2016)'
_computing_data_reduction 'SAINT V8.38A (?, 2016)'
_computing_molecular_graphics 'Olex2 (Dolomanov et al., 2009)'
_computing_publication_material 'Olex2 (Dolomanov et al., 2009)'
_computing_structure_refinement 'ShelXL (Sheldrick, 2015)'
_computing_structure_solution 'ShelXT (Sheldrick, 2015)'
_diffrn_ambient_temperature 100.0
_diffrn_measured_fraction_theta_full 0.991
_diffrn_measured_fraction_theta_max 0.992
_diffrn_measurement_device_type 'Bruker APEX-II CCD'
_diffrn_measurement_method '\f and \w scans'
_diffrn_radiation_type MoK\a
_diffrn_radiation_wavelength 0.71073
_diffrn_reflns_av_R_equivalents 0.0266
_diffrn_reflns_av_unetI/netI 0.0063
_diffrn_reflns_Laue_measured_fraction_full 0.991
_diffrn_reflns_Laue_measured_fraction_max 0.992
_diffrn_reflns_limit_h_max 14
_diffrn_reflns_limit_h_min -14
_diffrn_reflns_limit_k_max 11
_diffrn_reflns_limit_k_min -11
_diffrn_reflns_limit_l_max 17
_diffrn_reflns_limit_l_min -17
_diffrn_reflns_number 65822
_diffrn_reflns_point_group_measured_fraction_full 0.991
_diffrn_reflns_point_group_measured_fraction_max 0.992
_diffrn_reflns_theta_full 25.242
_diffrn_reflns_theta_max 26.392
_diffrn_reflns_theta_min 3.466
_diffrn_standards_number 0
_exptl_absorpt_coefficient_mu 2.314
_exptl_absorpt_correction_T_max 0.7454
_exptl_absorpt_correction_T_min 0.5744
_exptl_absorpt_correction_type multi-scan
_exptl_absorpt_process_details
'SADABS-2016/2 (Bruker,2016/2) was used for absorption correction. wR2(int) was 0.1009 before and 0.0462 after correction. The Ratio of minimum to maximum transmission is 0.7706. The \l/2 correction factor is Not present.'
_exptl_crystal_colour 'clear colourless'
_exptl_crystal_colour_lustre clear
_exptl_crystal_colour_primary colourless
_exptl_crystal_density_diffrn 2.577
_exptl_crystal_description plate
_exptl_crystal_F_000 1000
_exptl_crystal_size_max 0.4
_exptl_crystal_size_mid 0.25
_exptl_crystal_size_min 0.2
_refine_diff_density_max 0.354
_refine_diff_density_min -0.442
_refine_diff_density_rms 0.055
_refine_ls_extinction_method none
_refine_ls_goodness_of_fit_ref 1.129
_refine_ls_hydrogen_treatment undef
_refine_ls_matrix_type full
_refine_ls_number_parameters 124
_refine_ls_number_reflns 1403
_refine_ls_number_restraints 0
_refine_ls_restrained_S_all 1.129
_refine_ls_R_factor_all 0.0141
_refine_ls_R_factor_gt 0.0138
_refine_ls_shift/su_max 0.000
_refine_ls_shift/su_mean 0.000
_refine_ls_structure_factor_coef Fsqd
_refine_ls_weighting_details 'w=1/[\s^2^(Fo^2^)+(0.0125P)^2^+1.3503P] where P=(Fo^2^+2Fc^2^)/3'
_refine_ls_weighting_scheme calc
_refine_ls_wR_factor_gt 0.0337
_refine_ls_wR_factor_ref 0.0339
_reflns_Friedel_coverage 0.000
_reflns_number_gt 1368
_reflns_number_total 1403
_reflns_threshold_expression 'I > 2\s(I)'
_cod_data_source_file d2cc03936b2.cif
_cod_data_source_block run_pbca_2_a
_cod_database_code 7130487
_shelx_shelxl_version_number 2018/3
_shelx_space_group_comment
;
The symmetry employed for this shelxl refinement is uniquely defined
by the following loop, which should always be used as a source of
symmetry information in preference to the above space-group names.
They are only intended as comments.
;
_shelx_estimated_absorpt_t_max 0.655
_shelx_estimated_absorpt_t_min 0.458
_olex2_refinement_description
;
;
_olex2_submission_special_instructions 'No special instructions were received'

loop_
_space_group_symop_operation_xyz
'x, y, z'
'-x+1/2, -y, z+1/2'
'-x, y+1/2, -z+1/2'
'x+1/2, -y+1/2, -z'
'-x, -y, -z'
'x-1/2, y, -z-1/2'
'x, -y-1/2, z-1/2'
'-x-1/2, y-1/2, z'

loop_
_atom_site_label
_atom_site_type_symbol
_atom_site_fract_x
_atom_site_fract_y
_atom_site_fract_z
_atom_site_U_iso_or_equiv
_atom_site_adp_type
_atom_site_occupancy
_atom_site_site_symmetry_order
_atom_site_calc_flag
_atom_site_refinement_flags_posn
_atom_site_refinement_flags_adp
_atom_site_refinement_flags_occupancy
_atom_site_disorder_assembly
_atom_site_disorder_group
Te1 Te 0.500000 1.000000 0.500000 0.01180(6) Uani 1 2 d S T P . .
F2 F 0.34000(8) 1.01258(10) 0.46992(8) 0.0194(2) Uani 1 1 d . . . . .
F1 F 0.52398(8) 0.88754(10) 0.38660(6) 0.01845(19) Uani 1 1 d . . . . .
F6 F 0.27191(9) 0.65863(11) 0.76244(7) 0.0233(2) Uani 1 1 d . . . . .
F5 F 0.41865(8) 0.41909(10) 0.73926(7) 0.0214(2) Uani 1 1 d . . . . .
F4 F 0.60081(8) 0.43327(10) 0.61371(8) 0.0238(2) Uani 1 1 d . . . . .
F7 F 0.30460(8) 0.90719(10) 0.65604(7) 0.0216(2) Uani 1 1 d . . . . .
F3 F 0.63561(9) 0.68129(11) 0.50567(7) 0.0220(2) Uani 1 1 d . . . . .
C6 C 0.37768(13) 0.79149(16) 0.64293(11) 0.0151(3) Uani 1 1 d . . . . .
C3 C 0.52838(14) 0.55105(18) 0.62287(12) 0.0168(3) Uani 1 1 d . . . . .
C1 C 0.47020(13) 0.80162(17) 0.57721(11) 0.0135(3) Uani 1 1 d . . . . .
C5 C 0.35980(13) 0.66414(17) 0.69827(11) 0.0162(3) Uani 1 1 d . . . . .
C2 C 0.54559(13) 0.67918(17) 0.56823(11) 0.0156(3) Uani 1 1 d . . . . .
C4 C 0.43501(14) 0.54335(17) 0.68724(11) 0.0163(3) Uani 1 1 d . . . . .

loop_
_atom_site_aniso_label
_atom_site_aniso_U_11
_atom_site_aniso_U_22
_atom_site_aniso_U_33
_atom_site_aniso_U_23
_atom_site_aniso_U_13
_atom_site_aniso_U_12
Te1 0.01230(9) 0.01060(9) 0.01248(9) 0.00039(5) -0.00109(5) -0.00067(4)
F2 0.0132(4) 0.0194(5) 0.0256(5) 0.0047(4) -0.0043(4) -0.0017(3)
F1 0.0270(5) 0.0139(4) 0.0145(4) -0.0015(4) 0.0008(4) -0.0010(4)
F6 0.0257(5) 0.0224(5) 0.0218(5) 0.0021(4) 0.0085(4) -0.0044(4)
F5 0.0256(5) 0.0160(4) 0.0224(5) 0.0083(4) -0.0061(4) -0.0045(4)
F4 0.0224(5) 0.0144(4) 0.0346(5) 0.0033(4) -0.0020(4) 0.0063(4)
F7 0.0215(5) 0.0151(4) 0.0280(5) 0.0009(4) 0.0091(4) 0.0041(4)
F3 0.0198(5) 0.0192(5) 0.0269(5) 0.0024(4) 0.0075(4) 0.0044(4)
C6 0.0152(7) 0.0132(7) 0.0168(7) -0.0020(6) -0.0018(6) 0.0001(6)
C3 0.0176(7) 0.0130(7) 0.0199(8) -0.0005(6) -0.0055(6) 0.0019(6)
C1 0.0151(7) 0.0117(6) 0.0139(7) 0.0002(5) -0.0021(6) -0.0010(6)
C5 0.0163(7) 0.0186(7) 0.0137(7) -0.0005(6) 0.0000(6) -0.0042(6)
C2 0.0145(7) 0.0165(7) 0.0158(7) -0.0015(6) -0.0012(6) -0.0001(6)
C4 0.0203(7) 0.0136(7) 0.0151(7) 0.0028(6) -0.0069(6) -0.0047(6)

loop_
_atom_type_symbol
_atom_type_description
_atom_type_scat_dispersion_real
_atom_type_scat_dispersion_imag
_atom_type_scat_source
C C 0.0033 0.0016 'International Tables Vol C Tables 4.2.6.8 and 6.1.1.4'
F F 0.0171 0.0103 'International Tables Vol C Tables 4.2.6.8 and 6.1.1.4'
Te Te -0.5308 1.6751 'International Tables Vol C Tables 4.2.6.8 and 6.1.1.4'

loop_
_geom_angle_atom_site_label_1
_geom_angle_atom_site_label_2
_geom_angle_atom_site_label_3
_geom_angle
_geom_angle_site_symmetry_1
_geom_angle_site_symmetry_3
_geom_angle_publ_flag
F2 Te1 F2 180.0 . 5_676 ?
F2 Te1 F1 89.35(4) 5_676 5_676 ?
F2 Te1 F1 90.65(4) . 5_676 ?
F2 Te1 F1 90.65(4) 5_676 . ?
F2 Te1 F1 89.35(4) . . ?
F2 Te1 C1 89.66(5) . 5_676 ?
F2 Te1 C1 90.34(5) 5_676 5_676 ?
F2 Te1 C1 89.66(5) 5_676 . ?
F2 Te1 C1 90.34(5) . . ?
F1 Te1 F1 180.0 . 5_676 ?
F1 Te1 C1 89.73(5) 5_676 5_676 ?
F1 Te1 C1 90.27(5) . 5_676 ?
F1 Te1 C1 89.73(5) . . ?
F1 Te1 C1 90.27(5) 5_676 . ?
C1 Te1 C1 180.00(4) 5_676 . ?
F7 C6 C1 120.52(13) . . ?
F7 C6 C5 117.89(13) . . ?
C5 C6 C1 121.57(14) . . ?
F4 C3 C2 120.61(14) . . ?
F4 C3 C4 119.49(14) . . ?
C2 C3 C4 119.90(15) . . ?
C6 C1 Te1 120.57(11) . . ?
C6 C1 C2 118.16(14) . . ?
C2 C1 Te1 121.18(11) . . ?
F6 C5 C6 120.37(14) . . ?
F6 C5 C4 120.42(14) . . ?
C6 C5 C4 119.20(14) . . ?
F3 C2 C3 118.09(14) . . ?
F3 C2 C1 121.09(14) . . ?
C3 C2 C1 120.81(14) . . ?
F5 C4 C3 119.52(14) . . ?
F5 C4 C5 120.13(14) . . ?
C5 C4 C3 120.35(14) . . ?

loop_
_geom_bond_atom_site_label_1
_geom_bond_atom_site_label_2
_geom_bond_distance
_geom_bond_site_symmetry_2
_geom_bond_publ_flag
Te1 F2 1.8639(10) . ?
Te1 F2 1.8640(10) 5_676 ?
Te1 F1 1.8720(9) . ?
Te1 F1 1.8721(9) 5_676 ?
Te1 C1 2.0866(15) 5_676 ?
Te1 C1 2.0866(15) . ?
F6 C5 1.3318(18) . ?
F5 C4 1.3293(17) . ?
F4 C3 1.3370(18) . ?
F7 C6 1.3333(17) . ?
F3 C2 1.3348(18) . ?
C6 C1 1.387(2) . ?
C6 C5 1.379(2) . ?
C3 C2 1.379(2) . ?
C3 C4 1.381(2) . ?
C1 C2 1.390(2) . ?
C5 C4 1.380(2) . ?
